data_4034309
loop_
_publ_author_name
'Tominaga, Masahide'
'Kunitomi, Nobuto'
'Ohara, Kazuaki'
'Kawahata, Masatoshi'
'Itoh, Tsutomu'
'Katagiri, Kosuke'
'Yamaguchi, Kentaro'

_publ_section_title
;
 Hollow and Solid Spheres Assembled from Functionalized Macrocycles
 Containing Adamantane.
;
_journal_issue 9
_journal_name_full 'The Journal of organic chemistry'
_journal_page_first 5109
_journal_page_last 5117
_journal_paper_doi 10.1021/acs.joc.9b00069
_journal_volume 84
_journal_year 2019
_chemical_formula_sum 'C74 H76 O16'
_chemical_formula_weight 1221.34
_space_group_crystal_system monoclinic
_space_group_IT_number 14
_space_group_name_Hall '-P 2ybc'
_space_group_name_H-M_alt 'P 1 21/c 1'
_atom_sites_solution_hydrogens mixed
_audit_creation_method SHELXL-2018/3
_cell_angle_alpha 90
_cell_angle_beta 103.791(4)
_cell_angle_gamma 90
_cell_formula_units_Z 2
_cell_length_a 20.2602(9)
_cell_length_b 18.4745(10)
_cell_length_c 9.7083(5)
_cell_measurement_reflns_used 5234
_cell_measurement_temperature 100(2)
_cell_measurement_theta_max 58.8740
_cell_measurement_theta_min 2.2454
_cell_volume 3529.0(3)
_computing_cell_refinement 'SAINT (Bruker AXS, 2015)'
_computing_data_collection 'APEX3 (Bruker AXS, 2015)'
_computing_data_reduction 'SAINT (Bruker AXS, 2015)'
_computing_molecular_graphics 'ORTEP-3 for Windows (Farrugia, 1997)'
_computing_publication_material 'SHELXLE (H\"ubschle et al., 2011)'
_computing_structure_refinement 'SHELXL-2018/3 (Sheldrick, 2018)'
_computing_structure_solution 'SHELXT 2014/5 (Sheldrick, 2014)'
_diffrn_ambient_temperature 100(2)
_diffrn_detector_area_resol_mean 10.24
_diffrn_measured_fraction_theta_full 0.989
_diffrn_measured_fraction_theta_max 0.989
_diffrn_measurement_device_type 'BrukerD8 goniometer'
_diffrn_measurement_method 'omega and phi scans'
_diffrn_radiation_type CuK\a
_diffrn_radiation_wavelength 1.54178
_diffrn_reflns_av_R_equivalents 0.1296
_diffrn_reflns_av_unetI/netI 0.0831
_diffrn_reflns_Laue_measured_fraction_full 0.989
_diffrn_reflns_Laue_measured_fraction_max 0.989
_diffrn_reflns_limit_h_max 22
_diffrn_reflns_limit_h_min -22
_diffrn_reflns_limit_k_max 19
_diffrn_reflns_limit_k_min -20
_diffrn_reflns_limit_l_max 10
_diffrn_reflns_limit_l_min -10
_diffrn_reflns_number 25510
_diffrn_reflns_point_group_measured_fraction_full 0.989
_diffrn_reflns_point_group_measured_fraction_max 0.989
_diffrn_reflns_theta_full 59.195
_diffrn_reflns_theta_max 59.195
_diffrn_reflns_theta_min 3.281
_diffrn_source 'rotating-anode X-ray tube'
_exptl_absorpt_coefficient_mu 0.655
_exptl_absorpt_correction_T_max 0.81
_exptl_absorpt_correction_T_min 0.61
_exptl_absorpt_correction_type multi-scan
_exptl_absorpt_process_details 'SADABS V2014/2 (Bruker AXS Inc.)'
_exptl_crystal_colour colourless
_exptl_crystal_density_diffrn 1.149
_exptl_crystal_description plate
_exptl_crystal_F_000 1296
_exptl_crystal_size_max 0.220
_exptl_crystal_size_mid 0.080
_exptl_crystal_size_min 0.080
_refine_diff_density_max 0.737
_refine_diff_density_min -0.372
_refine_diff_density_rms 0.062
_refine_ls_extinction_method none
_refine_ls_goodness_of_fit_ref 1.021
_refine_ls_hydrogen_treatment mixed
_refine_ls_matrix_type full
_refine_ls_number_parameters 469
_refine_ls_number_reflns 5062
_refine_ls_number_restraints 0
_refine_ls_restrained_S_all 1.021
_refine_ls_R_factor_all 0.1173
_refine_ls_R_factor_gt 0.0708
_refine_ls_shift/su_max 0.000
_refine_ls_shift/su_mean 0.000
_refine_ls_structure_factor_coef Fsqd
_refine_ls_weighting_details 'w=1/[\s^2^(Fo^2^)+(0.1140P)^2^+2.4885P] where P=(Fo^2^+2Fc^2^)/3'
_refine_ls_weighting_scheme calc
_refine_ls_wR_factor_gt 0.1835
_refine_ls_wR_factor_ref 0.2139
_reflns_Friedel_coverage 0.000
_reflns_number_gt 3161
_reflns_number_total 5062
_reflns_threshold_expression 'I > 2\s(I)'
_cod_data_source_file jo9b00069_si_002.cif
_cod_data_source_block 1a
_cod_original_sg_symbol_H-M 'P 21/c'
_cod_database_code 4034309
_shelx_shelxl_version_number 2018/3
_shelx_space_group_comment
;
The symmetry employed for this shelxl refinement is uniquely defined
by the following loop, which should always be used as a source of
symmetry information in preference to the above space-group names.
They are only intended as comments.
;
_shelx_estimated_absorpt_t_min 0.869
_shelx_estimated_absorpt_t_max 0.949

loop_
_space_group_symop_operation_xyz
'x, y, z'
'-x, y+1/2, -z+1/2'
'-x, -y, -z'
'x, -y-1/2, z-1/2'

loop_
_atom_site_label
_atom_site_type_symbol
_atom_site_fract_x
_atom_site_fract_y
_atom_site_fract_z
_atom_site_U_iso_or_equiv
_atom_site_adp_type
_atom_site_occupancy
_atom_site_site_symmetry_order
_atom_site_calc_flag
_atom_site_refinement_flags_posn
_atom_site_refinement_flags_adp
_atom_site_refinement_flags_occupancy
_atom_site_disorder_assembly
_atom_site_disorder_group
C1 C 0.10182(19) 0.6534(2) 0.4457(4) 0.0285(9) Uani 1 1 d . . . . .
C2 C 0.12944(19) 0.5925(2) 0.3647(4) 0.0278(9) Uani 1 1 d . . . . .
H2A H 0.146569 0.552142 0.430740 0.033 Uiso 1 1 calc R U . . .
H2B H 0.167952 0.611365 0.328973 0.033 Uiso 1 1 calc R U . . .
C3 C 0.07348(19) 0.5636(2) 0.2381(4) 0.0279(9) Uani 1 1 d . . . . .
C4 C 0.01374(19) 0.5349(2) 0.2952(5) 0.0324(10) Uani 1 1 d . . . . .
H4A H -0.022449 0.516537 0.215570 0.039 Uiso 1 1 calc R U . . .
H4B H 0.029492 0.494182 0.361304 0.039 Uiso 1 1 calc R U . . .
C5 C -0.01490(19) 0.5952(2) 0.3727(5) 0.0322(10) Uani 1 1 d . . . . .
H5 H -0.053438 0.575541 0.409323 0.039 Uiso 1 1 calc R U . . .
C6 C 0.04118(19) 0.6228(2) 0.4986(4) 0.0298(10) Uani 1 1 d . . . . .
H6A H 0.057004 0.582591 0.565683 0.036 Uiso 1 1 calc R U . . .
H6B H 0.022429 0.661144 0.549593 0.036 Uiso 1 1 calc R U . . .
C7 C 0.0475(2) 0.6272(2) 0.1386(4) 0.0324(10) Uani 1 1 d . . . . .
H7A H 0.085248 0.647017 0.101377 0.039 Uiso 1 1 calc R U . . .
H7B H 0.011636 0.610098 0.057144 0.039 Uiso 1 1 calc R U . . .
C8 C 0.0190(2) 0.6864(2) 0.2164(4) 0.0317(10) Uani 1 1 d . . . . .
H8 H 0.002596 0.727125 0.149094 0.038 Uiso 1 1 calc R U . . .
C9 C 0.0747(2) 0.7147(2) 0.3393(4) 0.0296(10) Uani 1 1 d . . . . .
H9A H 0.056368 0.754195 0.388169 0.036 Uiso 1 1 calc R U . . .
H9B H 0.112451 0.734647 0.302258 0.036 Uiso 1 1 calc R U . . .
C10 C -0.04057(19) 0.6577(2) 0.2716(5) 0.0336(10) Uani 1 1 d . . . . .
H10A H -0.059021 0.696536 0.321839 0.040 Uiso 1 1 calc R U . . .
H10B H -0.077263 0.640674 0.191534 0.040 Uiso 1 1 calc R U . . .
C11 C 0.15856(19) 0.6772(2) 0.5690(4) 0.0290(10) Uani 1 1 d . . . . .
C12 C 0.19126(19) 0.7437(2) 0.5703(5) 0.0317(10) Uani 1 1 d . . . . .
H12 H 0.176977 0.775812 0.492460 0.038 Uiso 1 1 calc R U . . .
C13 C 0.24438(19) 0.7640(2) 0.6830(5) 0.0326(10) Uani 1 1 d . . . . .
C14 C 0.26522(19) 0.7183(2) 0.7972(4) 0.0317(10) Uani 1 1 d . . . . .
C15 C 0.23332(19) 0.6518(2) 0.7984(4) 0.0307(10) Uani 1 1 d . . . . .
C16 C 0.1805(2) 0.6318(2) 0.6848(4) 0.0325(10) Uani 1 1 d . . . . .
H16 H 0.158972 0.586272 0.686570 0.039 Uiso 1 1 calc R U . . .
C17 C 0.3822(2) 0.7242(3) 0.9192(5) 0.0421(12) Uani 1 1 d . . . . .
C18A C 0.4271(5) 0.7886(7) 0.9494(14) 0.050(4) Uani 0.415(10) 1 d . . P A 1
H18A H 0.409632 0.835231 0.961959 0.060 Uiso 0.415(10) 1 calc R U P A 1
C19A C 0.4958(5) 0.7778(7) 0.9583(14) 0.052(4) Uani 0.415(10) 1 d . . P A 1
H19A H 0.526619 0.817331 0.972360 0.063 Uiso 0.415(10) 1 calc R U P A 1
C20 C 0.5205(2) 0.7000(3) 0.9450(5) 0.0484(13) Uani 1 1 d . . . . .
C21A C 0.4743(8) 0.6542(8) 0.8927(18) 0.039(4) Uani 0.415(10) 1 d . . P A 1
H21A H 0.487441 0.609778 0.857861 0.046 Uiso 0.415(10) 1 calc R U P A 1
C22A C 0.4051(7) 0.6660(8) 0.884(2) 0.044(4) Uani 0.415(10) 1 d . . P A 1
H22A H 0.374104 0.627860 0.849370 0.052 Uiso 0.415(10) 1 calc R U P A 1
C18B C 0.4270(4) 0.7285(7) 1.0500(10) 0.073(4) Uani 0.585(10) 1 d . . P A 2
H18B H 0.410723 0.740081 1.131348 0.087 Uiso 0.585(10) 1 calc R U P A 2
C19B C 0.4950(4) 0.7163(7) 1.0635(9) 0.068(4) Uani 0.585(10) 1 d . . P A 2
H19B H 0.525290 0.718898 1.154617 0.081 Uiso 0.585(10) 1 calc R U P A 2
C21B C 0.4739(6) 0.6828(8) 0.8258(14) 0.064(4) Uani 0.585(10) 1 d . . P A 2
H21B H 0.489174 0.661491 0.749893 0.077 Uiso 0.585(10) 1 calc R U P A 2
C22B C 0.4044(6) 0.6947(9) 0.8078(15) 0.066(4) Uani 0.585(10) 1 d . . P A 2
H22B H 0.373153 0.682872 0.721165 0.079 Uiso 0.585(10) 1 calc R U P A 2
C23 C 0.10523(18) 0.5035(2) 0.1666(4) 0.0284(9) Uani 1 1 d . . . . .
C24 C 0.1141(2) 0.4334(2) 0.2227(5) 0.0336(10) Uani 1 1 d . . . . .
H24 H 0.098225 0.422164 0.304768 0.040 Uiso 1 1 calc R U . . .
C25 C 0.1452(2) 0.3804(2) 0.1614(5) 0.0341(10) Uani 1 1 d . . . . .
C26 C 0.16925(19) 0.3959(2) 0.0416(5) 0.0306(10) Uani 1 1 d . . . . .
C27 C 0.1607(2) 0.4640(2) -0.0143(4) 0.0327(10) Uani 1 1 d . . . . .
C28 C 0.1290(2) 0.5180(2) 0.0465(5) 0.0351(10) Uani 1 1 d . . . . .
H28 H 0.123679 0.565017 0.005722 0.042 Uiso 1 1 calc R U . . .
C29 C 0.26551(19) 0.3327(2) 0.0003(5) 0.0335(10) Uani 1 1 d . . . . .
C30 C 0.3107(2) 0.3664(2) 0.1106(5) 0.0394(11) Uani 1 1 d . . . . .
H30 H 0.294475 0.397531 0.173097 0.047 Uiso 1 1 calc R U . . .
C31 C 0.3797(2) 0.3547(3) 0.1296(5) 0.0471(13) Uani 1 1 d . . . . .
H31 H 0.410332 0.377665 0.206682 0.057 Uiso 1 1 calc R U . . .
C32 C 0.4055(2) 0.3106(3) 0.0397(5) 0.0455(12) Uani 1 1 d . . . . .
C33 C 0.3580(2) 0.2765(3) -0.0686(6) 0.0615(16) Uani 1 1 d . . . . .
H33 H 0.373688 0.244666 -0.130643 0.074 Uiso 1 1 calc R U . . .
C34 C 0.2893(2) 0.2874(3) -0.0887(6) 0.0510(14) Uani 1 1 d . . . . .
H34 H 0.258401 0.263539 -0.164024 0.061 Uiso 1 1 calc R U . . .
O1 O 0.27808(15) 0.82895(16) 0.6869(3) 0.0405(8) Uani 1 1 d . . . . .
H1 H 0.275(3) 0.848(4) 0.589(8) 0.10(2) Uiso 1 1 d . . . . .
O2 O 0.31478(13) 0.74021(16) 0.9164(3) 0.0372(7) Uani 1 1 d . . . . .
O3 O 0.25498(15) 0.60839(17) 0.9157(3) 0.0386(8) Uani 1 1 d . . . . .
H3 H 0.239(4) 0.555(5) 0.889(9) 0.16(3) Uiso 1 1 d . . . . .
O4 O 0.15451(16) 0.31132(16) 0.2117(4) 0.0449(8) Uani 1 1 d . . . . .
H4 H 0.140(3) 0.320(3) 0.312(7) 0.10(2) Uiso 1 1 d . . . . .
O5 O 0.19581(13) 0.34125(14) -0.0288(3) 0.0340(7) Uani 1 1 d . . . . .
O6 O 0.18263(16) 0.48216(17) -0.1339(3) 0.0458(8) Uani 1 1 d . . . . .
H6 H 0.190(3) 0.435(4) -0.186(7) 0.11(2) Uiso 1 1 d . . . . .
O7 O 0.13702(19) 0.3072(2) 0.4750(4) 0.0556(10) Uani 1 1 d . . . . .
H7WA H 0.167(4) 0.342(4) 0.561(8) 0.12(3) Uiso 1 1 d . . . . .
H7WB H 0.142(4) 0.261(5) 0.525(8) 0.13(3) Uiso 1 1 d . . . . .
C35 C 0.2784(5) 0.4258(5) 0.6411(10) 0.115(3) Uani 1 1 d . . . . .
C36 C 0.3313(4) 0.4638(5) 0.7533(10) 0.129(3) Uani 1 1 d . . . . .
H36A H 0.342368 0.510577 0.716590 0.194 Uiso 1 1 calc R U . . .
H36B H 0.372403 0.433948 0.778471 0.194 Uiso 1 1 calc R U . . .
H36C H 0.313612 0.471720 0.837594 0.194 Uiso 1 1 calc R U . . .
C37 C 0.2926(6) 0.4130(9) 0.4996(13) 0.243(9) Uani 1 1 d . . . . .
H37A H 0.326664 0.374589 0.507180 0.364 Uiso 1 1 calc R U . . .
H37B H 0.310000 0.457649 0.466495 0.364 Uiso 1 1 calc R U . . .
H37C H 0.250683 0.398441 0.431985 0.364 Uiso 1 1 calc R U . . .
O8 O 0.2233(2) 0.4088(2) 0.6613(5) 0.0756(12) Uani 1 1 d . . . . .

loop_
_atom_site_aniso_label
_atom_site_aniso_U_11
_atom_site_aniso_U_22
_atom_site_aniso_U_33
_atom_site_aniso_U_23
_atom_site_aniso_U_13
_atom_site_aniso_U_12
C1 0.026(2) 0.025(2) 0.033(2) 0.0013(19) 0.0045(18) 0.0032(17)
C2 0.032(2) 0.022(2) 0.028(2) 0.0036(18) 0.0046(18) 0.0005(16)
C3 0.032(2) 0.019(2) 0.034(2) 0.0027(19) 0.0082(18) 0.0028(17)
C4 0.029(2) 0.023(2) 0.043(3) -0.001(2) 0.0048(19) -0.0021(17)
C5 0.027(2) 0.025(2) 0.045(3) 0.000(2) 0.0091(19) -0.0041(17)
C6 0.031(2) 0.020(2) 0.038(3) 0.0028(19) 0.0083(19) -0.0009(17)
C7 0.035(2) 0.026(2) 0.031(2) 0.0006(19) 0.0002(19) 0.0019(18)
C8 0.037(2) 0.020(2) 0.034(2) 0.0007(19) 0.0016(19) 0.0041(17)
C9 0.030(2) 0.026(2) 0.032(2) 0.0006(19) 0.0059(18) -0.0011(17)
C10 0.029(2) 0.025(2) 0.045(3) -0.001(2) 0.005(2) 0.0043(17)
C11 0.029(2) 0.022(2) 0.034(2) -0.0041(19) 0.0047(18) 0.0033(17)
C12 0.030(2) 0.033(3) 0.033(2) -0.001(2) 0.0088(19) 0.0011(18)
C13 0.029(2) 0.033(3) 0.036(2) -0.006(2) 0.0093(19) -0.0059(18)
C14 0.025(2) 0.037(3) 0.031(2) -0.005(2) 0.0033(18) 0.0004(18)
C15 0.028(2) 0.034(3) 0.030(2) 0.002(2) 0.0069(19) 0.0073(18)
C16 0.033(2) 0.025(2) 0.039(3) -0.001(2) 0.007(2) 0.0005(17)
C17 0.029(2) 0.057(3) 0.039(3) -0.009(2) 0.004(2) 0.000(2)
C18A 0.036(6) 0.043(8) 0.068(9) -0.020(7) 0.009(6) 0.009(5)
C19A 0.032(6) 0.055(9) 0.069(9) -0.031(7) 0.011(6) -0.019(5)
C20 0.032(3) 0.062(3) 0.049(3) -0.015(3) 0.005(2) 0.005(2)
C21A 0.040(7) 0.024(7) 0.054(10) -0.008(7) 0.014(8) 0.000(6)
C22A 0.022(6) 0.039(9) 0.068(11) -0.010(8) 0.007(7) -0.004(5)
C18B 0.033(5) 0.147(12) 0.035(5) -0.020(6) 0.001(4) 0.008(5)
C19B 0.035(5) 0.137(11) 0.030(5) -0.011(6) 0.003(4) 0.014(5)
C21B 0.038(6) 0.096(11) 0.055(8) -0.028(7) 0.003(6) 0.012(7)
C22B 0.037(5) 0.099(11) 0.059(8) -0.043(7) 0.006(6) 0.007(6)
C23 0.026(2) 0.026(2) 0.030(2) -0.0040(18) 0.0016(17) -0.0015(16)
C24 0.037(2) 0.021(2) 0.042(3) 0.003(2) 0.008(2) 0.0027(18)
C25 0.035(2) 0.019(2) 0.047(3) 0.002(2) 0.009(2) 0.0012(18)
C26 0.029(2) 0.020(2) 0.040(3) -0.008(2) 0.0032(19) 0.0004(16)
C27 0.040(2) 0.029(3) 0.031(2) -0.002(2) 0.0126(19) -0.0031(19)
C28 0.042(2) 0.024(2) 0.038(3) 0.003(2) 0.007(2) -0.0002(19)
C29 0.027(2) 0.028(2) 0.045(3) -0.009(2) 0.008(2) -0.0022(18)
C30 0.038(3) 0.040(3) 0.039(3) -0.012(2) 0.007(2) 0.001(2)
C31 0.035(3) 0.057(3) 0.048(3) -0.015(3) 0.008(2) -0.002(2)
C32 0.032(2) 0.055(3) 0.048(3) -0.020(3) 0.007(2) 0.000(2)
C33 0.037(3) 0.071(4) 0.073(4) -0.042(3) 0.005(3) 0.004(2)
C34 0.030(2) 0.053(3) 0.068(3) -0.034(3) 0.008(2) -0.004(2)
O1 0.0438(18) 0.0383(19) 0.0388(19) -0.0019(15) 0.0087(15) -0.0170(14)
O2 0.0294(15) 0.0465(19) 0.0344(17) -0.0080(14) 0.0047(13) 0.0004(13)
O3 0.0439(17) 0.0345(19) 0.0344(18) 0.0038(15) 0.0032(14) 0.0052(14)
O4 0.058(2) 0.0226(18) 0.058(2) 0.0072(16) 0.0227(17) 0.0085(14)
O5 0.0288(15) 0.0264(16) 0.0464(18) -0.0092(14) 0.0082(13) 0.0001(12)
O6 0.068(2) 0.0275(18) 0.047(2) 0.0008(16) 0.0256(17) 0.0032(15)
O7 0.069(2) 0.036(2) 0.069(3) 0.014(2) 0.030(2) 0.0100(17)
C35 0.126(7) 0.104(6) 0.143(8) -0.072(6) 0.086(6) -0.053(5)
C36 0.118(6) 0.119(7) 0.173(9) -0.065(7) 0.080(6) -0.044(5)
C37 0.193(11) 0.37(2) 0.211(12) -0.214(14) 0.147(10) -0.173(13)
O8 0.091(3) 0.061(3) 0.082(3) -0.016(2) 0.036(2) -0.002(2)

loop_
_atom_type_symbol
_atom_type_description
_atom_type_scat_dispersion_real
_atom_type_scat_dispersion_imag
_atom_type_scat_source
C C 0.0181 0.0091 'International Tables Vol C Tables 4.2.6.8 and 6.1.1.4'
H H 0.0000 0.0000 'International Tables Vol C Tables 4.2.6.8 and 6.1.1.4'
O O 0.0492 0.0322 'International Tables Vol C Tables 4.2.6.8 and 6.1.1.4'

loop_
_geom_angle_atom_site_label_1
_geom_angle_atom_site_label_2
_geom_angle_atom_site_label_3
_geom_angle
_geom_angle_site_symmetry_1
_geom_angle_site_symmetry_3
C11 C1 C9 113.5(3) . .
C11 C1 C6 110.9(3) . .
C9 C1 C6 107.8(3) . .
C11 C1 C2 108.3(3) . .
C9 C1 C2 107.9(3) . .
C6 C1 C2 108.3(3) . .
C1 C2 C3 111.5(3) . .
C1 C2 H2A 109.3 . .
C3 C2 H2A 109.3 . .
C1 C2 H2B 109.3 . .
C3 C2 H2B 109.3 . .
H2A C2 H2B 108.0 . .
C23 C3 C7 112.9(3) . .
C23 C3 C4 111.4(3) . .
C7 C3 C4 108.1(3) . .
C23 C3 C2 107.5(3) . .
C7 C3 C2 108.1(3) . .
C4 C3 C2 108.7(3) . .
C5 C4 C3 110.3(3) . .
C5 C4 H4A 109.6 . .
C3 C4 H4A 109.6 . .
C5 C4 H4B 109.6 . .
C3 C4 H4B 109.6 . .
H4A C4 H4B 108.1 . .
C10 C5 C4 110.2(4) . .
C10 C5 C6 109.5(3) . .
C4 C5 C6 109.6(3) . .
C10 C5 H5 109.2 . .
C4 C5 H5 109.2 . .
C6 C5 H5 109.2 . .
C5 C6 C1 110.6(3) . .
C5 C6 H6A 109.5 . .
C1 C6 H6A 109.5 . .
C5 C6 H6B 109.5 . .
C1 C6 H6B 109.5 . .
H6A C6 H6B 108.1 . .
C8 C7 C3 110.7(3) . .
C8 C7 H7A 109.5 . .
C3 C7 H7A 109.5 . .
C8 C7 H7B 109.5 . .
C3 C7 H7B 109.5 . .
H7A C7 H7B 108.1 . .
C7 C8 C9 109.7(3) . .
C7 C8 C10 110.5(3) . .
C9 C8 C10 110.1(3) . .
C7 C8 H8 108.8 . .
C9 C8 H8 108.8 . .
C10 C8 H8 108.8 . .
C8 C9 C1 110.6(3) . .
C8 C9 H9A 109.5 . .
C1 C9 H9A 109.5 . .
C8 C9 H9B 109.5 . .
C1 C9 H9B 109.5 . .
H9A C9 H9B 108.1 . .
C5 C10 C8 108.2(3) . .
C5 C10 H10A 110.1 . .
C8 C10 H10A 110.1 . .
C5 C10 H10B 110.1 . .
C8 C10 H10B 110.1 . .
H10A C10 H10B 108.4 . .
C16 C11 C12 117.7(4) . .
C16 C11 C1 120.1(4) . .
C12 C11 C1 122.2(4) . .
C13 C12 C11 121.4(4) . .
C13 C12 H12 119.3 . .
C11 C12 H12 119.3 . .
C14 C13 O1 117.2(4) . .
C14 C13 C12 120.0(4) . .
O1 C13 C12 122.8(4) . .
C13 C14 C15 119.6(4) . .
C13 C14 O2 120.7(4) . .
C15 C14 O2 119.5(4) . .
O3 C15 C14 117.7(4) . .
O3 C15 C16 122.3(4) . .
C14 C15 C16 119.9(4) . .
C11 C16 C15 121.3(4) . .
C11 C16 H16 119.4 . .
C15 C16 H16 119.4 . .
C18B C17 C22B 118.7(7) . .
C22A C17 O2 127.2(7) . .
C18B C17 O2 115.7(5) . .
C22B C17 O2 124.8(6) . .
C22A C17 C18A 119.5(8) . .
O2 C17 C18A 112.7(6) . .
C19A C18A C17 117.1(10) . .
C19A C18A H18A 121.5 . .
C17 C18A H18A 121.5 . .
C18A C19A C20 118.2(9) . .
C18A C19A H19A 120.9 . .
C20 C19A H19A 120.9 . .
C21B C20 C19B 115.9(7) . .
C21A C20 C32 125.5(8) . 3_666
C21B C20 C32 122.6(7) . 3_666
C19B C20 C32 120.5(5) . 3_666
C21A C20 C19A 115.5(8) . .
C32 C20 C19A 117.2(5) 3_666 .
C20 C21A C22A 123.4(13) . .
C20 C21A H21A 118.3 . .
C22A C21A H21A 118.3 . .
C17 C22A C21A 123.2(12) . .
C17 C22A H22A 118.4 . .
C21A C22A H22A 118.4 . .
C19B C18B C17 120.4(8) . .
C19B C18B H18B 119.8 . .
C17 C18B H18B 119.8 . .
C18B C19B C20 121.0(7) . .
C18B C19B H19B 119.5 . .
C20 C19B H19B 119.5 . .
C20 C21B C22B 123.4(10) . .
C20 C21B H21B 118.3 . .
C22B C21B H21B 118.3 . .
C17 C22B C21B 118.2(10) . .
C17 C22B H22B 120.9 . .
C21B C22B H22B 120.9 . .
C28 C23 C24 117.8(4) . .
C28 C23 C3 120.6(4) . .
C24 C23 C3 121.5(4) . .
C25 C24 C23 121.3(4) . .
C25 C24 H24 119.4 . .
C23 C24 H24 119.4 . .
O4 C25 C24 123.3(4) . .
O4 C25 C26 116.5(4) . .
C24 C25 C26 120.2(4) . .
C27 C26 C25 119.0(4) . .
C27 C26 O5 119.9(4) . .
C25 C26 O5 120.8(4) . .
C26 C27 O6 121.5(4) . .
C26 C27 C28 121.4(4) . .
O6 C27 C28 117.1(4) . .
C23 C28 C27 120.3(4) . .
C23 C28 H28 119.8 . .
C27 C28 H28 119.8 . .
C34 C29 C30 119.8(4) . .
C34 C29 O5 115.9(4) . .
C30 C29 O5 124.4(4) . .
C29 C30 C31 119.8(4) . .
C29 C30 H30 120.1 . .
C31 C30 H30 120.1 . .
C30 C31 C32 121.9(4) . .
C30 C31 H31 119.0 . .
C32 C31 H31 119.0 . .
C31 C32 C33 116.4(4) . .
C31 C32 C20 122.6(4) . 3_666
C33 C32 C20 121.0(4) . 3_666
C34 C33 C32 122.4(5) . .
C34 C33 H33 118.8 . .
C32 C33 H33 118.8 . .
C29 C34 C33 119.8(4) . .
C29 C34 H34 120.1 . .
C33 C34 H34 120.1 . .
C13 O1 H1 111(4) . .
C17 O2 C14 117.5(3) . .
C15 O3 H3 109(5) . .
C25 O4 H4 98(3) . .
C29 O5 C26 118.4(3) . .
C27 O6 H6 109(4) . .
H7WA O7 H7WB 99(6) . .
O8 C35 C37 119.6(8) . .
O8 C35 C36 121.6(7) . .
C37 C35 C36 118.6(7) . .
C35 C36 H36A 109.5 . .
C35 C36 H36B 109.5 . .
H36A C36 H36B 109.5 . .
C35 C36 H36C 109.5 . .
H36A C36 H36C 109.5 . .
H36B C36 H36C 109.5 . .
C35 C37 H37A 109.5 . .
C35 C37 H37B 109.5 . .
H37A C37 H37B 109.5 . .
C35 C37 H37C 109.5 . .
H37A C37 H37C 109.5 . .
H37B C37 H37C 109.5 . .

loop_
_geom_bond_atom_site_label_1
_geom_bond_atom_site_label_2
_geom_bond_distance
_geom_bond_site_symmetry_2
C1 C11 1.514(6) .
C1 C9 1.542(6) .
C1 C6 1.547(6) .
C1 C2 1.553(6) .
C2 C3 1.555(6) .
C2 H2A 0.9900 .
C2 H2B 0.9900 .
C3 C23 1.530(6) .
C3 C7 1.533(6) .
C3 C4 1.541(6) .
C4 C5 1.534(6) .
C4 H4A 0.9900 .
C4 H4B 0.9900 .
C5 C10 1.524(6) .
C5 C6 1.544(6) .
C5 H5 1.0000 .
C6 H6A 0.9900 .
C6 H6B 0.9900 .
C7 C8 1.519(6) .
C7 H7A 0.9900 .
C7 H7B 0.9900 .
C8 C9 1.526(6) .
C8 C10 1.528(6) .
C8 H8 1.0000 .
C9 H9A 0.9900 .
C9 H9B 0.9900 .
C10 H10A 0.9900 .
C10 H10B 0.9900 .
C11 C16 1.388(6) .
C11 C12 1.393(6) .
C12 C13 1.391(6) .
C12 H12 0.9500 .
C13 C14 1.377(6) .
C13 O1 1.377(5) .
C14 C15 1.390(6) .
C14 O2 1.399(5) .
C15 O3 1.376(5) .
C15 C16 1.391(6) .
C16 H16 0.9500 .
C17 C22A 1.251(15) .
C17 C18B 1.376(9) .
C17 C22B 1.377(12) .
C17 O2 1.391(5) .
C17 C18A 1.485(13) .
C18A C19A 1.387(15) .
C18A H18A 0.9500 .
C19A C20 1.537(13) .
C19A H19A 0.9500 .
C20 C21A 1.275(15) .
C20 C21B 1.345(12) .
C20 C19B 1.402(10) .
C20 C32 1.484(6) 3_666
C21A C22A 1.40(2) .
C21A H21A 0.9500 .
C22A H22A 0.9500 .
C18B C19B 1.371(11) .
C18B H18B 0.9500 .
C19B H19B 0.9500 .
C21B C22B 1.396(16) .
C21B H21B 0.9500 .
C22B H22B 0.9500 .
C23 C28 1.389(6) .
C23 C24 1.401(6) .
C24 C25 1.375(6) .
C24 H24 0.9500 .
C25 O4 1.364(5) .
C25 C26 1.393(6) .
C26 C27 1.365(6) .
C26 O5 1.397(5) .
C27 O6 1.381(5) .
C27 C28 1.391(6) .
C28 H28 0.9500 .
C29 C34 1.371(6) .
C29 C30 1.380(6) .
C29 O5 1.381(5) .
C30 C31 1.383(6) .
C30 H30 0.9500 .
C31 C32 1.384(6) .
C31 H31 0.9500 .
C32 C33 1.395(6) .
C33 C34 1.372(6) .
C33 H33 0.9500 .
C34 H34 0.9500 .
O1 H1 1.00(7) .
O3 H3 1.05(10) .
O4 H4 1.09(7) .
O6 H6 1.04(7) .
O7 H7WA 1.11(8) .
O7 H7WB 0.97(9) .
C35 O8 1.219(8) .
C35 C37 1.489(12) .
C35 C36 1.508(11) .
C36 H36A 0.9800 .
C36 H36B 0.9800 .
C36 H36C 0.9800 .
C37 H37A 0.9800 .
C37 H37B 0.9800 .
C37 H37C 0.9800 .

loop_
_geom_hbond_atom_site_label_D
_geom_hbond_atom_site_label_H
_geom_hbond_atom_site_label_A
_geom_hbond_distance_DH
_geom_hbond_distance_HA
_geom_hbond_distance_DA
_geom_hbond_angle_DHA
_geom_hbond_site_symmetry_A
_geom_hbond_publ_flag
O1 H1 O2 1.00(7) 2.59(7) 3.164(4) 116(5) 4_575 yes
O1 H1 O3 1.00(7) 1.82(7) 2.811(4) 169(6) 4_575 yes
O3 H3 O6 1.05(10) 1.75(9) 2.735(4) 156(7) 1_556 yes
O4 H4 O7 1.09(7) 1.62(7) 2.665(5) 159(5) . yes
O6 H6 O8 1.04(7) 1.83(7) 2.692(5) 138(6) 1_554 yes
O7 H7WA O8 1.11(8) 1.81(8) 2.888(6) 164(6) . yes
O7 H7WB O4 0.97(9) 2.22(9) 3.132(5) 156(7) 4_566 yes
O7 H7WB O5 0.97(9) 2.31(8) 2.994(5) 127(6) 4_566 yes

loop_
_geom_torsion_atom_site_label_1
_geom_torsion_atom_site_label_2
_geom_torsion_atom_site_label_3
_geom_torsion_atom_site_label_4
_geom_torsion
_geom_torsion_site_symmetry_1
_geom_torsion_site_symmetry_4
C11 C1 C2 C3 178.6(3) . .
C9 C1 C2 C3 -58.2(4) . .
C6 C1 C2 C3 58.2(4) . .
C1 C2 C3 C23 -179.4(3) . .
C1 C2 C3 C7 58.5(4) . .
C1 C2 C3 C4 -58.6(4) . .
C23 C3 C4 C5 177.2(3) . .
C7 C3 C4 C5 -58.2(4) . .
C2 C3 C4 C5 58.9(4) . .
C3 C4 C5 C10 60.3(4) . .
C3 C4 C5 C6 -60.3(4) . .
C10 C5 C6 C1 -60.7(4) . .
C4 C5 C6 C1 60.2(4) . .
C11 C1 C6 C5 -177.2(3) . .
C9 C1 C6 C5 58.0(4) . .
C2 C1 C6 C5 -58.5(4) . .
C23 C3 C7 C8 -177.8(3) . .
C4 C3 C7 C8 58.5(4) . .
C2 C3 C7 C8 -59.0(4) . .
C3 C7 C8 C9 60.9(4) . .
C3 C7 C8 C10 -60.6(4) . .
C7 C8 C9 C1 -60.8(4) . .
C10 C8 C9 C1 61.0(4) . .
C11 C1 C9 C8 178.6(3) . .
C6 C1 C9 C8 -58.1(4) . .
C2 C1 C9 C8 58.7(4) . .
C4 C5 C10 C8 -59.7(4) . .
C6 C5 C10 C8 60.9(4) . .
C7 C8 C10 C5 60.0(4) . .
C9 C8 C10 C5 -61.4(4) . .
C9 C1 C11 C16 169.4(4) . .
C6 C1 C11 C16 47.9(5) . .
C2 C1 C11 C16 -70.8(5) . .
C9 C1 C11 C12 -11.7(5) . .
C6 C1 C11 C12 -133.3(4) . .
C2 C1 C11 C12 108.0(4) . .
C16 C11 C12 C13 0.4(6) . .
C1 C11 C12 C13 -178.5(4) . .
C11 C12 C13 C14 -0.7(6) . .
C11 C12 C13 O1 179.4(4) . .
O1 C13 C14 C15 -179.5(4) . .
C12 C13 C14 C15 0.6(6) . .
O1 C13 C14 O2 5.1(6) . .
C12 C13 C14 O2 -174.8(4) . .
C13 C14 C15 O3 -178.9(4) . .
O2 C14 C15 O3 -3.4(5) . .
C13 C14 C15 C16 -0.3(6) . .
O2 C14 C15 C16 175.2(4) . .
C12 C11 C16 C15 -0.1(6) . .
C1 C11 C16 C15 178.8(4) . .
O3 C15 C16 C11 178.6(4) . .
C14 C15 C16 C11 0.0(6) . .
C22A C17 C18A C19A -9.9(17) . .
O2 C17 C18A C19A 178.2(10) . .
C17 C18A C19A C20 -3.4(17) . .
C18A C19A C20 C21A 16.5(16) . .
C18A C19A C20 C32 -177.8(9) . 3_666
C32 C20 C21A C22A 178.3(12) 3_666 .
C19A C20 C21A C22A -17.4(19) . .
O2 C17 C22A C21A -178.8(11) . .
C18A C17 C22A C21A 11(2) . .
C20 C21A C22A C17 4(3) . .
C22B C17 C18B C19B 11.7(17) . .
O2 C17 C18B C19B -177.7(9) . .
C17 C18B C19B C20 0.8(18) . .
C21B C20 C19B C18B -13.1(16) . .
C32 C20 C19B C18B 177.9(9) 3_666 .
C19B C20 C21B C22B 13.4(19) . .
C32 C20 C21B C22B -177.8(11) 3_666 .
C18B C17 C22B C21B -11.4(18) . .
O2 C17 C22B C21B 178.9(10) . .
C20 C21B C22B C17 -1(2) . .
C7 C3 C23 C28 21.4(5) . .
C4 C3 C23 C28 143.2(4) . .
C2 C3 C23 C28 -97.7(4) . .
C7 C3 C23 C24 -161.4(4) . .
C4 C3 C23 C24 -39.6(5) . .
C2 C3 C23 C24 79.4(4) . .
C28 C23 C24 C25 0.0(6) . .
C3 C23 C24 C25 -177.2(4) . .
C23 C24 C25 O4 -179.5(4) . .
C23 C24 C25 C26 0.5(6) . .
O4 C25 C26 C27 179.3(4) . .
C24 C25 C26 C27 -0.7(6) . .
O4 C25 C26 O5 5.4(5) . .
C24 C25 C26 O5 -174.5(3) . .
C25 C26 C27 O6 -179.1(4) . .
O5 C26 C27 O6 -5.2(6) . .
C25 C26 C27 C28 0.5(6) . .
O5 C26 C27 C28 174.4(4) . .
C24 C23 C28 C27 -0.2(6) . .
C3 C23 C28 C27 177.0(4) . .
C26 C27 C28 C23 -0.1(6) . .
O6 C27 C28 C23 179.6(4) . .
C34 C29 C30 C31 0.6(7) . .
O5 C29 C30 C31 -179.3(4) . .
C29 C30 C31 C32 0.9(8) . .
C30 C31 C32 C33 -2.1(8) . .
C30 C31 C32 C20 177.3(5) . 3_666
C31 C32 C33 C34 1.9(9) . .
C20 C32 C33 C34 -177.5(5) 3_666 .
C30 C29 C34 C33 -0.8(8) . .
O5 C29 C34 C33 179.1(5) . .
C32 C33 C34 C29 -0.5(9) . .
C22A C17 O2 C14 -43.3(13) . .
C18B C17 O2 C14 -163.3(7) . .
C22B C17 O2 C14 6.7(11) . .
C18A C17 O2 C14 127.9(7) . .
C13 C14 O2 C17 -91.6(5) . .
C15 C14 O2 C17 93.0(5) . .
C34 C29 O5 C26 -169.0(4) . .
C30 C29 O5 C26 11.0(6) . .
C27 C26 O5 C29 88.2(5) . .
C25 C26 O5 C29 -98.0(4) . .
